data_1569480
loop_
_publ_author_name
'Zhang, Pengfei'
'Jiang, Zhiwei'
'Fan, Zhoulong'
'Li, Guoshuai'
'Ma, Qingxue'
'Huang, Jun'
'Tang, Jinghong'
'Xu, Xiaohua'
'Yu, Jin-Quan'
'Jin, Zhong'

_publ_section_title
;
 Macrocyclization <i>via</i> remote <i>meta</i>-selective C-H olefination
 using a practical indolyl template.
;
_journal_issue 31
_journal_name_full 'Chemical science'
_journal_page_first 8279
_journal_page_last 8287
_journal_paper_doi 10.1039/d3sc01670f
_journal_volume 14
_journal_year 2023
_chemical_formula_moiety 'C29 H26 N2 O4 S, 0.5(C H4 O)'
_chemical_formula_sum 'C29.5 H28 N2 O4.5 S'
_chemical_formula_weight 514.60
_chemical_melting_point 122-123?
_chemical_name_systematic
'ethyl (E)-3-(3-((3-(2-cyanophenyl)-2,5-dimethyl-1H-indol-1-yl)sulfonyl)-5-methylphenyl)acrylate'
_space_group_crystal_system monoclinic
_space_group_IT_number 15
_space_group_name_Hall '-I 2ya'
_space_group_name_H-M_alt 'I 1 2/a 1'
_atom_sites_solution_hydrogens geom
_atom_sites_solution_primary dual
_audit_creation_date 2021-05-15
_audit_creation_method
;
Olex2 1.2
(compiled 2018.05.29 svn.r3508 for OlexSys, GUI svn.r5506)
;
_audit_update_record
;
2022-01-17 deposited with the CCDC.	2023-07-04 downloaded from the CCDC.
;
_cell_angle_alpha 90
_cell_angle_beta 93.759(4)
_cell_angle_gamma 90
_cell_formula_units_Z 8
_cell_length_a 21.8311(11)
_cell_length_b 8.2255(4)
_cell_length_c 29.1754(14)
_cell_measurement_reflns_used 8257
_cell_measurement_temperature 113.15
_cell_measurement_theta_max 33.6520
_cell_measurement_theta_min 2.2390
_cell_volume 5227.8(4)
_computing_cell_refinement 'CrysAlisPro 1.171.39.46 (Rigaku OD, 2018)'
_computing_data_collection 'CrysAlisPro 1.171.39.46 (Rigaku OD, 2018)'
_computing_data_reduction 'CrysAlisPro 1.171.39.46 (Rigaku OD, 2018)'
_computing_molecular_graphics 'Olex2 (Dolomanov et al., 2009)'
_computing_publication_material 'Olex2 (Dolomanov et al., 2009)'
_computing_structure_refinement 'ShelXL (Sheldrick, 2015)'
_computing_structure_solution 'ShelXT (Sheldrick, 2015)'
_diffrn_ambient_temperature 113.15
_diffrn_detector 'CCD plate'
_diffrn_measured_fraction_theta_full 1.000
_diffrn_measured_fraction_theta_max 0.939
_diffrn_measurement_details
;
List of Runs (angles in degrees, time in seconds):

  # Type    Start    End  Width  t~exp~   \w     \q     \k     \f   Frames
#--------------------------------------------------------------------------
  1  \w   -120.00  60.00   1.00    2.00    --  -30.00  45.00   0.00  180
  2  \w   -120.00  60.00   1.00    2.00    --  -30.00  45.00  90.00  180
  3  \w   -120.00  60.00   1.00    2.00    --  -30.00  45.00 180.00  180
;
_diffrn_measurement_device 'abstract diffractometer'
_diffrn_measurement_device_type 'Rigaku Saturn 70 CCD'
_diffrn_measurement_method '\w scans'
_diffrn_orient_matrix_type 'CrysAlisPro convention (1999,Acta A55,543-557)'
_diffrn_orient_matrix_UB_11 0.0099897000
_diffrn_orient_matrix_UB_12 -0.0116065000
_diffrn_orient_matrix_UB_13 -0.0224089000
_diffrn_orient_matrix_UB_21 0.0309695000
_diffrn_orient_matrix_UB_22 0.0009090000
_diffrn_orient_matrix_UB_23 0.0090149000
_diffrn_orient_matrix_UB_31 -0.0010270000
_diffrn_orient_matrix_UB_32 -0.0854715000
_diffrn_orient_matrix_UB_33 0.0031477000
_diffrn_radiation_monochromator confocal
_diffrn_radiation_probe x-ray
_diffrn_radiation_type MoK\a
_diffrn_radiation_wavelength 0.71073
_diffrn_reflns_av_R_equivalents 0.0976
_diffrn_reflns_av_unetI/netI 0.1001
_diffrn_reflns_Laue_measured_fraction_full 1.000
_diffrn_reflns_Laue_measured_fraction_max 0.939
_diffrn_reflns_limit_h_max 33
_diffrn_reflns_limit_h_min -32
_diffrn_reflns_limit_k_max 12
_diffrn_reflns_limit_k_min -12
_diffrn_reflns_limit_l_max 43
_diffrn_reflns_limit_l_min -44
_diffrn_reflns_number 37167
_diffrn_reflns_point_group_measured_fraction_full 1.000
_diffrn_reflns_point_group_measured_fraction_max 0.939
_diffrn_reflns_theta_full 25.242
_diffrn_reflns_theta_max 33.574
_diffrn_reflns_theta_min 1.870
_diffrn_source 'rotating anode'
_diffrn_source_type 'Enhance (Mo) X-ray Source'
_exptl_absorpt_coefficient_mu 0.164
_exptl_absorpt_correction_T_max 1.00000
_exptl_absorpt_correction_T_min 0.47224
_exptl_absorpt_correction_type multi-scan
_exptl_absorpt_process_details 'CrysAlisPro 1.171.39.46 (Rigaku Oxford Diffraction, 2018)'
_exptl_crystal_colour White
_exptl_crystal_density_diffrn 1.308
_exptl_crystal_description block
_exptl_crystal_F_000 2168
_exptl_crystal_recrystallization_method 'Re-crystallisation from solvent: Methanol'
_exptl_crystal_size_max 0.23
_exptl_crystal_size_mid 0.2
_exptl_crystal_size_min 0.18
_refine_diff_density_max 0.609
_refine_diff_density_min -0.580
_refine_diff_density_rms 0.079
_refine_ls_extinction_coef 0.00121(19)
_refine_ls_extinction_expression Fc^*^=kFc[1+0.001xFc^2^\l^3^/sin(2\q)]^-1/4^
_refine_ls_extinction_method 'SHELXL-2018/3 (Sheldrick 2018)'
_refine_ls_goodness_of_fit_ref 1.036
_refine_ls_hydrogen_treatment constr
_refine_ls_matrix_type full
_refine_ls_number_parameters 350
_refine_ls_number_reflns 9693
_refine_ls_number_restraints 1
_refine_ls_restrained_S_all 1.037
_refine_ls_R_factor_all 0.1549
_refine_ls_R_factor_gt 0.0815
_refine_ls_shift/su_max 0.000
_refine_ls_shift/su_mean 0.000
_refine_ls_structure_factor_coef Fsqd
_refine_ls_weighting_details 'w=1/[\s^2^(Fo^2^)+(0.0614P)^2^+6.9684P] where P=(Fo^2^+2Fc^2^)/3'
_refine_ls_weighting_scheme calc
_refine_ls_wR_factor_gt 0.1636
_refine_ls_wR_factor_ref 0.2054
_reflns_Friedel_coverage 0.000
_reflns_number_gt 5247
_reflns_number_total 9693
_reflns_threshold_expression 'I > 2\s(I)'
_cod_data_source_file d3sc01670f2.cif
_cod_data_source_block r20210514d
_cod_depositor_comments 'Adding full bibliography for 1569480.cif.'
_cod_original_formula_sum 'C29.50 H28 N2 O4.50 S'
_cod_database_code 1569480
_shelx_shelxl_version_number 2018/3
_chemical_oxdiff_formula 'C11 H10 N O'
_shelx_space_group_comment
;
The symmetry employed for this shelxl refinement is uniquely defined
by the following loop, which should always be used as a source of
symmetry information in preference to the above space-group names.
They are only intended as comments.
;
_shelx_estimated_absorpt_t_max 0.971
_shelx_estimated_absorpt_t_min 0.963
_reflns_odcompleteness_completeness 99.91
_reflns_odcompleteness_iscentric 1
_reflns_odcompleteness_theta 26.32
_olex2_refinement_description
;
1. Fixed Uiso
 At 1.2 times of:
  All C(H) groups, All C(H,H) groups
 At 1.5 times of:
  All C(H,H,H) groups, All O(H) groups
2. Restrained distances
 O5-C30
 1.45 with sigma of 0.01
3. Others
 Fixed Sof: O5(0.5) H5A(0.5) C30(0.5) H30A(0.5) H30B(0.5) H30C(0.5)
4.a Secondary CH2 refined with riding coordinates:
 C2(H2A,H2B)
4.b Aromatic/amide H refined with riding coordinates:
 C4(H4), C5(H5), C7(H7), C9(H9), C11(H11), C16(H16), C17(H17), C19(H19),
 C24(H24), C25(H25), C26(H26), C27(H27)
4.c Idealised Me refined as rotating group:
 C1(H1A,H1B,H1C), C12(H12A,H12B,H12C), C13(H13A,H13B,H13C), C22(H22A,H22B,
 H22C), C30(H30A,H30B,H30C)
4.d Idealised tetrahedral OH refined as rotating group:
 O5(H5A)
;
_olex2_submission_special_instructions 'No special instructions were received'
_oxdiff_exptl_absorpt_empirical_details
;
Empirical correction (ABSPACK) includes:
- Absorption correction using spherical harmonics
- Frame scaling
- Detector area scaling
;
_oxdiff_exptl_absorpt_empirical_full_max 2.435
_oxdiff_exptl_absorpt_empirical_full_min 0.652

loop_
_space_group_symop_operation_xyz
'x, y, z'
'-x+1/2, y, -z'
'x+1/2, y+1/2, z+1/2'
'-x+1, y+1/2, -z+1/2'
'-x, -y, -z'
'x-1/2, -y, z'
'-x+1/2, -y+1/2, -z+1/2'
'x, -y+1/2, z+1/2'

loop_
_atom_site_label
_atom_site_type_symbol
_atom_site_fract_x
_atom_site_fract_y
_atom_site_fract_z
_atom_site_U_iso_or_equiv
_atom_site_adp_type
_atom_site_occupancy
_atom_site_site_symmetry_order
_atom_site_calc_flag
_atom_site_refinement_flags_posn
_atom_site_refinement_flags_adp
_atom_site_refinement_flags_occupancy
_atom_site_disorder_assembly
_atom_site_disorder_group
S1 S 0.55017(3) 0.18777(7) 0.41971(2) 0.03039(16) Uani 1 1 d . . . . .
O1 O 0.31772(9) 1.0413(3) 0.41798(8) 0.0486(5) Uani 1 1 d . . . . .
O2 O 0.28411(13) 0.7916(4) 0.40543(17) 0.1399(19) Uani 1 1 d . . . . .
O3 O 0.49835(9) 0.0964(2) 0.43218(6) 0.0361(4) Uani 1 1 d . . . . .
O4 O 0.61049(9) 0.1401(2) 0.43598(6) 0.0377(4) Uani 1 1 d . . . . .
N1 N 0.54867(9) 0.1850(2) 0.36260(6) 0.0277(4) Uani 1 1 d . . . . .
N2 N 0.37144(11) 0.4762(3) 0.32233(8) 0.0468(6) Uani 1 1 d . . . . .
C1 C 0.26168(18) 1.2809(5) 0.39998(18) 0.0858(14) Uani 1 1 d . . . . .
H1A H 0.293134 1.313362 0.379325 0.129 Uiso 1 1 calc GR . . . .
H1B H 0.272494 1.322890 0.430886 0.129 Uiso 1 1 calc GR . . . .
H1C H 0.221854 1.325261 0.388669 0.129 Uiso 1 1 calc GR . . . .
C2 C 0.25801(14) 1.1031(4) 0.40156(14) 0.0642(10) Uani 1 1 d . . . . .
H2A H 0.226473 1.069011 0.422473 0.077 Uiso 1 1 calc R . . . .
H2B H 0.246523 1.059526 0.370548 0.077 Uiso 1 1 calc R . . . .
C3 C 0.32526(14) 0.8822(4) 0.41736(12) 0.0524(8) Uani 1 1 d . . . . .
C4 C 0.38733(12) 0.8319(3) 0.43284(9) 0.0371(6) Uani 1 1 d . . . . .
H4 H 0.414397 0.908876 0.447628 0.045 Uiso 1 1 calc R . . . .
C5 C 0.40655(12) 0.6831(3) 0.42679(10) 0.0421(7) Uani 1 1 d . . . . .
H5 H 0.376767 0.608848 0.414036 0.050 Uiso 1 1 calc R . . . .
C6 C 0.46820(12) 0.6166(3) 0.43722(8) 0.0309(5) Uani 1 1 d . . . . .
C7 C 0.47975(12) 0.4553(3) 0.42541(8) 0.0317(5) Uani 1 1 d . . . . .
H7 H 0.447745 0.389439 0.411811 0.038 Uiso 1 1 calc R . . . .
C8 C 0.53826(11) 0.3923(3) 0.43370(8) 0.0283(5) Uani 1 1 d . . . . .
C9 C 0.58616(12) 0.4845(3) 0.45325(8) 0.0311(5) Uani 1 1 d . . . . .
H9 H 0.626060 0.438911 0.458013 0.037 Uiso 1 1 calc R . . . .
C10 C 0.57528(12) 0.6447(3) 0.46586(8) 0.0304(5) Uani 1 1 d . . . . .
C11 C 0.51662(11) 0.7076(3) 0.45799(7) 0.0284(5) Uani 1 1 d . . . . .
H11 H 0.509003 0.816392 0.466990 0.034 Uiso 1 1 calc R . . . .
C12 C 0.62542(13) 0.7462(4) 0.48909(10) 0.0427(7) Uani 1 1 d . . . . .
H12A H 0.615664 0.768590 0.520786 0.064 Uiso 1 1 calc GR . . . .
H12B H 0.628867 0.848921 0.472458 0.064 Uiso 1 1 calc GR . . . .
H12C H 0.664425 0.687167 0.489175 0.064 Uiso 1 1 calc GR . . . .
C13 C 0.43610(12) 0.1051(3) 0.34452(8) 0.0333(5) Uani 1 1 d . . . . .
H13A H 0.444768 -0.006428 0.354865 0.050 Uiso 1 1 calc GR . . . .
H13B H 0.407087 0.102929 0.317427 0.050 Uiso 1 1 calc GR . . . .
H13C H 0.418209 0.166325 0.369162 0.050 Uiso 1 1 calc GR . . . .
C14 C 0.49431(11) 0.1847(3) 0.33248(8) 0.0269(5) Uani 1 1 d . . . . .
C15 C 0.59660(11) 0.2577(3) 0.33892(8) 0.0283(5) Uani 1 1 d . . . . .
C16 C 0.65745(12) 0.2900(3) 0.35309(9) 0.0341(6) Uani 1 1 d . . . . .
H16 H 0.673458 0.266001 0.383399 0.041 Uiso 1 1 calc R . . . .
C17 C 0.69360(12) 0.3587(3) 0.32104(10) 0.0391(6) Uani 1 1 d . . . . .
H17 H 0.735299 0.382396 0.329877 0.047 Uiso 1 1 calc R . . . .
C18 C 0.67124(12) 0.3947(3) 0.27606(10) 0.0378(6) Uani 1 1 d . . . . .
C19 C 0.61040(11) 0.3612(3) 0.26290(9) 0.0333(5) Uani 1 1 d . . . . .
H19 H 0.594643 0.384122 0.232457 0.040 Uiso 1 1 calc R . . . .
C20 C 0.57246(11) 0.2940(3) 0.29439(8) 0.0278(5) Uani 1 1 d . . . . .
C21 C 0.50807(11) 0.2491(3) 0.29135(8) 0.0276(5) Uani 1 1 d . . . . .
C22 C 0.71343(14) 0.4696(4) 0.24278(11) 0.0527(8) Uani 1 1 d . . . . .
H22A H 0.711084 0.588350 0.244670 0.079 Uiso 1 1 calc GR . . . .
H22B H 0.700827 0.434537 0.211463 0.079 Uiso 1 1 calc GR . . . .
H22C H 0.755701 0.434362 0.250624 0.079 Uiso 1 1 calc GR . . . .
C23 C 0.46719(11) 0.2673(3) 0.24923(8) 0.0274(5) Uani 1 1 d . . . . .
C24 C 0.48533(12) 0.2076(3) 0.20761(8) 0.0316(5) Uani 1 1 d . . . . .
H24 H 0.523195 0.151010 0.207046 0.038 Uiso 1 1 calc R . . . .
C25 C 0.44967(13) 0.2285(3) 0.16694(9) 0.0378(6) Uani 1 1 d . . . . .
H25 H 0.462851 0.184648 0.139121 0.045 Uiso 1 1 calc R . . . .
C26 C 0.39494(13) 0.3131(4) 0.16687(9) 0.0403(6) Uani 1 1 d . . . . .
H26 H 0.370925 0.329530 0.138905 0.048 Uiso 1 1 calc R . . . .
C27 C 0.37530(12) 0.3737(3) 0.20747(9) 0.0371(6) Uani 1 1 d . . . . .
H27 H 0.337544 0.431143 0.207556 0.045 Uiso 1 1 calc R . . . .
C28 C 0.41099(11) 0.3506(3) 0.24846(8) 0.0298(5) Uani 1 1 d . . . . .
C29 C 0.38947(11) 0.4199(3) 0.28990(9) 0.0336(5) Uani 1 1 d . . . . .
O5 O 0.2530(4) 0.5526(7) 0.4812(2) 0.092(3) Uani 0.5 1 d D . P A -1
H5A H 0.244883 0.588804 0.454608 0.137 Uiso 0.5 1 calc GR . P A -1
C30 C 0.2430(6) 0.6754(11) 0.5136(3) 0.084(3) Uani 0.5 1 d D . P A -1
H30A H 0.213855 0.755265 0.500000 0.125 Uiso 0.5 1 calc GR . P A -1
H30B H 0.281936 0.729336 0.522609 0.125 Uiso 0.5 1 calc GR . P A -1
H30C H 0.226118 0.626892 0.540789 0.125 Uiso 0.5 1 calc GR . P A -1

loop_
_atom_site_aniso_label
_atom_site_aniso_U_11
_atom_site_aniso_U_22
_atom_site_aniso_U_33
_atom_site_aniso_U_23
_atom_site_aniso_U_13
_atom_site_aniso_U_12
S1 0.0401(4) 0.0237(3) 0.0275(3) 0.0012(2) 0.0030(2) 0.0008(3)
O1 0.0301(10) 0.0441(12) 0.0703(14) -0.0027(10) -0.0068(9) 0.0028(9)
O2 0.0462(16) 0.076(2) 0.288(5) -0.088(3) -0.059(2) 0.0149(15)
O3 0.0497(11) 0.0276(9) 0.0314(9) 0.0023(7) 0.0063(8) -0.0075(8)
O4 0.0433(11) 0.0323(10) 0.0365(9) 0.0030(8) -0.0038(8) 0.0093(8)
N1 0.0315(11) 0.0248(10) 0.0272(9) -0.0017(8) 0.0050(8) 0.0003(8)
N2 0.0430(14) 0.0545(16) 0.0438(13) -0.0096(12) 0.0102(11) 0.0052(12)
C1 0.048(2) 0.070(3) 0.136(4) 0.039(3) -0.019(2) 0.006(2)
C2 0.0322(16) 0.064(2) 0.094(3) -0.007(2) -0.0095(16) 0.0142(16)
C3 0.0333(15) 0.0480(18) 0.075(2) -0.0265(16) -0.0043(14) 0.0016(14)
C4 0.0292(13) 0.0379(15) 0.0442(14) -0.0088(12) 0.0017(11) -0.0031(11)
C5 0.0309(14) 0.0380(15) 0.0574(17) -0.0184(13) 0.0033(12) -0.0010(12)
C6 0.0342(13) 0.0289(12) 0.0306(11) -0.0031(10) 0.0086(10) -0.0004(10)
C7 0.0323(13) 0.0291(12) 0.0341(12) -0.0054(10) 0.0060(10) -0.0033(10)
C8 0.0350(13) 0.0261(12) 0.0245(10) -0.0004(9) 0.0071(9) -0.0007(10)
C9 0.0347(13) 0.0328(13) 0.0253(11) 0.0057(9) -0.0009(9) -0.0004(10)
C10 0.0358(13) 0.0287(12) 0.0263(11) 0.0008(9) 0.0008(9) -0.0026(10)
C11 0.0358(13) 0.0258(12) 0.0239(10) -0.0020(9) 0.0043(9) -0.0023(10)
C12 0.0378(15) 0.0367(15) 0.0519(16) -0.0032(13) -0.0110(12) -0.0017(12)
C13 0.0377(14) 0.0300(13) 0.0327(12) -0.0019(10) 0.0056(10) -0.0061(11)
C14 0.0310(12) 0.0229(11) 0.0271(10) -0.0032(9) 0.0032(9) 0.0003(9)
C15 0.0303(12) 0.0231(11) 0.0319(11) 0.0000(9) 0.0060(9) 0.0034(9)
C16 0.0310(13) 0.0348(14) 0.0362(13) -0.0012(10) 0.0000(10) 0.0025(11)
C17 0.0281(13) 0.0405(15) 0.0490(15) -0.0008(12) 0.0044(11) 0.0027(11)
C18 0.0294(13) 0.0380(14) 0.0467(15) 0.0048(12) 0.0087(11) 0.0026(11)
C19 0.0299(13) 0.0332(13) 0.0374(13) 0.0053(10) 0.0074(10) 0.0042(11)
C20 0.0286(12) 0.0228(11) 0.0323(11) -0.0006(9) 0.0035(9) 0.0042(9)
C21 0.0291(12) 0.0236(11) 0.0304(11) -0.0011(9) 0.0051(9) 0.0018(9)
C22 0.0342(15) 0.065(2) 0.0603(19) 0.0178(16) 0.0150(14) -0.0009(15)
C23 0.0269(12) 0.0240(11) 0.0318(11) -0.0003(9) 0.0049(9) -0.0020(9)
C24 0.0357(13) 0.0295(13) 0.0302(12) 0.0005(10) 0.0077(10) 0.0029(10)
C25 0.0440(16) 0.0427(15) 0.0273(12) -0.0007(11) 0.0071(11) 0.0003(12)
C26 0.0378(15) 0.0495(17) 0.0328(13) 0.0046(12) -0.0033(11) -0.0034(13)
C27 0.0285(13) 0.0423(15) 0.0402(14) 0.0004(12) 0.0004(10) 0.0017(11)
C28 0.0272(12) 0.0298(12) 0.0327(12) -0.0021(10) 0.0045(9) -0.0014(10)
C29 0.0257(12) 0.0363(14) 0.0392(13) -0.0017(11) 0.0031(10) -0.0008(10)
O5 0.076(4) 0.047(3) 0.154(8) 0.001(3) 0.019(7) -0.007(4)
C30 0.061(7) 0.094(6) 0.094(10) -0.007(5) -0.008(7) 0.004(6)

loop_
_atom_type_symbol
_atom_type_description
_atom_type_scat_dispersion_real
_atom_type_scat_dispersion_imag
_atom_type_scat_source
C C 0.0033 0.0016 'International Tables Vol C Tables 4.2.6.8 and 6.1.1.4'
H H 0.0000 0.0000 'International Tables Vol C Tables 4.2.6.8 and 6.1.1.4'
N N 0.0061 0.0033 'International Tables Vol C Tables 4.2.6.8 and 6.1.1.4'
O O 0.0106 0.0060 'International Tables Vol C Tables 4.2.6.8 and 6.1.1.4'
S S 0.1246 0.1234 'International Tables Vol C Tables 4.2.6.8 and 6.1.1.4'

loop_
_geom_angle_atom_site_label_1
_geom_angle_atom_site_label_2
_geom_angle_atom_site_label_3
_geom_angle
_geom_angle_site_symmetry_1
_geom_angle_site_symmetry_3
_geom_angle_publ_flag
O3 S1 O4 120.09(11) . . ?
O3 S1 N1 106.53(10) . . ?
O3 S1 C8 108.30(11) . . ?
O4 S1 N1 106.65(11) . . ?
O4 S1 C8 109.53(12) . . ?
N1 S1 C8 104.64(10) . . ?
C3 O1 C2 116.9(2) . . ?
C14 N1 S1 125.19(16) . . ?
C15 N1 S1 120.90(16) . . ?
C15 N1 C14 108.01(18) . . ?
H1A C1 H1B 109.5 . . ?
H1A C1 H1C 109.5 . . ?
H1B C1 H1C 109.5 . . ?
C2 C1 H1A 109.5 . . ?
C2 C1 H1B 109.5 . . ?
C2 C1 H1C 109.5 . . ?
O1 C2 C1 108.1(3) . . ?
O1 C2 H2A 110.1 . . ?
O1 C2 H2B 110.1 . . ?
C1 C2 H2A 110.1 . . ?
C1 C2 H2B 110.1 . . ?
H2A C2 H2B 108.4 . . ?
O1 C3 C4 113.0(2) . . ?
O2 C3 O1 121.9(3) . . ?
O2 C3 C4 125.1(3) . . ?
C3 C4 H4 119.3 . . ?
C5 C4 C3 121.5(3) . . ?
C5 C4 H4 119.3 . . ?
C4 C5 H5 115.9 . . ?
C4 C5 C6 128.2(3) . . ?
C6 C5 H5 115.9 . . ?
C7 C6 C5 118.8(2) . . ?
C7 C6 C11 118.1(2) . . ?
C11 C6 C5 123.1(2) . . ?
C6 C7 H7 120.3 . . ?
C8 C7 C6 119.4(2) . . ?
C8 C7 H7 120.3 . . ?
C7 C8 S1 117.85(19) . . ?
C9 C8 S1 120.11(19) . . ?
C9 C8 C7 122.0(2) . . ?
C8 C9 H9 120.3 . . ?
C8 C9 C10 119.3(2) . . ?
C10 C9 H9 120.3 . . ?
C9 C10 C12 120.9(2) . . ?
C11 C10 C9 118.8(2) . . ?
C11 C10 C12 120.3(2) . . ?
C6 C11 H11 118.8 . . ?
C10 C11 C6 122.3(2) . . ?
C10 C11 H11 118.8 . . ?
C10 C12 H12A 109.5 . . ?
C10 C12 H12B 109.5 . . ?
C10 C12 H12C 109.5 . . ?
H12A C12 H12B 109.5 . . ?
H12A C12 H12C 109.5 . . ?
H12B C12 H12C 109.5 . . ?
H13A C13 H13B 109.5 . . ?
H13A C13 H13C 109.5 . . ?
H13B C13 H13C 109.5 . . ?
C14 C13 H13A 109.5 . . ?
C14 C13 H13B 109.5 . . ?
C14 C13 H13C 109.5 . . ?
N1 C14 C13 122.8(2) . . ?
C21 C14 N1 108.6(2) . . ?
C21 C14 C13 128.2(2) . . ?
C16 C15 N1 130.9(2) . . ?
C16 C15 C20 121.9(2) . . ?
C20 C15 N1 107.2(2) . . ?
C15 C16 H16 121.5 . . ?
C17 C16 C15 116.9(2) . . ?
C17 C16 H16 121.5 . . ?
C16 C17 H17 118.6 . . ?
C16 C17 C18 122.7(3) . . ?
C18 C17 H17 118.6 . . ?
C17 C18 C22 119.9(3) . . ?
C19 C18 C17 119.1(2) . . ?
C19 C18 C22 121.0(3) . . ?
C18 C19 H19 120.1 . . ?
C18 C19 C20 119.8(2) . . ?
C20 C19 H19 120.1 . . ?
C15 C20 C21 107.8(2) . . ?
C19 C20 C15 119.5(2) . . ?
C19 C20 C21 132.6(2) . . ?
C14 C21 C20 108.3(2) . . ?
C14 C21 C23 128.0(2) . . ?
C20 C21 C23 123.7(2) . . ?
C18 C22 H22A 109.5 . . ?
C18 C22 H22B 109.5 . . ?
C18 C22 H22C 109.5 . . ?
H22A C22 H22B 109.5 . . ?
H22A C22 H22C 109.5 . . ?
H22B C22 H22C 109.5 . . ?
C24 C23 C21 119.9(2) . . ?
C24 C23 C28 117.2(2) . . ?
C28 C23 C21 122.8(2) . . ?
C23 C24 H24 119.1 . . ?
C25 C24 C23 121.8(2) . . ?
C25 C24 H24 119.1 . . ?
C24 C25 H25 120.0 . . ?
C26 C25 C24 120.0(2) . . ?
C26 C25 H25 120.0 . . ?
C25 C26 H26 120.1 . . ?
C27 C26 C25 119.9(2) . . ?
C27 C26 H26 120.1 . . ?
C26 C27 H27 120.0 . . ?
C26 C27 C28 119.9(2) . . ?
C28 C27 H27 120.0 . . ?
C23 C28 C29 120.8(2) . . ?
C27 C28 C23 121.2(2) . . ?
C27 C28 C29 118.0(2) . . ?
N2 C29 C28 178.7(3) . . ?
C30 O5 H5A 109.5 . . ?
O5 C30 H30A 109.5 . . ?
O5 C30 H30B 109.5 . . ?
O5 C30 H30C 109.5 . . ?
H30A C30 H30B 109.5 . . ?
H30A C30 H30C 109.5 . . ?
H30B C30 H30C 109.5 . . ?

loop_
_geom_bond_atom_site_label_1
_geom_bond_atom_site_label_2
_geom_bond_distance
_geom_bond_site_symmetry_2
_geom_bond_publ_flag
S1 O3 1.4249(18) . ?
S1 O4 1.4254(19) . ?
S1 N1 1.664(2) . ?
S1 C8 1.754(2) . ?
O1 C2 1.451(3) . ?
O1 C3 1.319(4) . ?
O2 C3 1.201(4) . ?
N1 C14 1.430(3) . ?
N1 C15 1.423(3) . ?
N2 C29 1.146(3) . ?
C1 H1A 0.9800 . ?
C1 H1B 0.9800 . ?
C1 H1C 0.9800 . ?
C1 C2 1.465(5) . ?
C2 H2A 0.9900 . ?
C2 H2B 0.9900 . ?
C3 C4 1.460(4) . ?
C4 H4 0.9500 . ?
C4 C5 1.310(4) . ?
C5 H5 0.9500 . ?
C5 C6 1.466(4) . ?
C6 C7 1.398(3) . ?
C6 C11 1.401(3) . ?
C7 H7 0.9500 . ?
C7 C8 1.385(3) . ?
C8 C9 1.384(3) . ?
C9 H9 0.9500 . ?
C9 C10 1.393(3) . ?
C10 C11 1.387(3) . ?
C10 C12 1.502(4) . ?
C11 H11 0.9500 . ?
C12 H12A 0.9800 . ?
C12 H12B 0.9800 . ?
C12 H12C 0.9800 . ?
C13 H13A 0.9800 . ?
C13 H13B 0.9800 . ?
C13 H13C 0.9800 . ?
C13 C14 1.492(3) . ?
C14 C21 1.363(3) . ?
C15 C16 1.391(3) . ?
C15 C20 1.402(3) . ?
C16 H16 0.9500 . ?
C16 C17 1.383(4) . ?
C17 H17 0.9500 . ?
C17 C18 1.401(4) . ?
C18 C19 1.386(4) . ?
C18 C22 1.513(4) . ?
C19 H19 0.9500 . ?
C19 C20 1.391(3) . ?
C20 C21 1.451(3) . ?
C21 C23 1.478(3) . ?
C22 H22A 0.9800 . ?
C22 H22B 0.9800 . ?
C22 H22C 0.9800 . ?
C23 C24 1.391(3) . ?
C23 C28 1.404(3) . ?
C24 H24 0.9500 . ?
C24 C25 1.386(4) . ?
C25 H25 0.9500 . ?
C25 C26 1.383(4) . ?
C26 H26 0.9500 . ?
C26 C27 1.379(4) . ?
C27 H27 0.9500 . ?
C27 C28 1.397(3) . ?
C28 C29 1.443(3) . ?
O5 H5A 0.8400 . ?
O5 C30 1.410(7) . ?
C30 H30A 0.9800 . ?
C30 H30B 0.9800 . ?
C30 H30C 0.9800 . ?

loop_
_geom_torsion_atom_site_label_1
_geom_torsion_atom_site_label_2
_geom_torsion_atom_site_label_3
_geom_torsion_atom_site_label_4
_geom_torsion
_geom_torsion_site_symmetry_1
_geom_torsion_site_symmetry_2
_geom_torsion_site_symmetry_3
_geom_torsion_site_symmetry_4
_geom_torsion_publ_flag
S1 N1 C14 C13 -32.4(3) . . . . ?
S1 N1 C14 C21 154.87(17) . . . . ?
S1 N1 C15 C16 24.2(3) . . . . ?
S1 N1 C15 C20 -156.97(17) . . . . ?
S1 C8 C9 C10 -177.39(18) . . . . ?
O1 C3 C4 C5 -167.5(3) . . . . ?
O2 C3 C4 C5 13.1(6) . . . . ?
O3 S1 N1 C14 34.1(2) . . . . ?
O3 S1 N1 C15 -176.22(17) . . . . ?
O3 S1 C8 C7 -40.0(2) . . . . ?
O3 S1 C8 C9 138.71(19) . . . . ?
O4 S1 N1 C14 163.51(18) . . . . ?
O4 S1 N1 C15 -46.8(2) . . . . ?
O4 S1 C8 C7 -172.64(18) . . . . ?
O4 S1 C8 C9 6.1(2) . . . . ?
N1 S1 C8 C7 73.4(2) . . . . ?
N1 S1 C8 C9 -107.95(19) . . . . ?
N1 C14 C21 C20 -0.5(3) . . . . ?
N1 C14 C21 C23 177.3(2) . . . . ?
N1 C15 C16 C17 178.1(2) . . . . ?
N1 C15 C20 C19 -177.6(2) . . . . ?
N1 C15 C20 C21 2.4(3) . . . . ?
C2 O1 C3 O2 -2.7(6) . . . . ?
C2 O1 C3 C4 177.8(3) . . . . ?
C3 O1 C2 C1 -173.4(3) . . . . ?
C3 C4 C5 C6 175.2(3) . . . . ?
C4 C5 C6 C7 -176.2(3) . . . . ?
C4 C5 C6 C11 2.9(5) . . . . ?
C5 C6 C7 C8 178.0(2) . . . . ?
C5 C6 C11 C10 -177.3(2) . . . . ?
C6 C7 C8 S1 178.37(18) . . . . ?
C6 C7 C8 C9 -0.3(4) . . . . ?
C7 C6 C11 C10 1.8(3) . . . . ?
C7 C8 C9 C10 1.3(4) . . . . ?
C8 S1 N1 C14 -80.5(2) . . . . ?
C8 S1 N1 C15 69.2(2) . . . . ?
C8 C9 C10 C11 -0.6(3) . . . . ?
C8 C9 C10 C12 177.2(2) . . . . ?
C9 C10 C11 C6 -0.9(3) . . . . ?
C11 C6 C7 C8 -1.2(3) . . . . ?
C12 C10 C11 C6 -178.8(2) . . . . ?
C13 C14 C21 C20 -172.8(2) . . . . ?
C13 C14 C21 C23 5.0(4) . . . . ?
C14 N1 C15 C16 178.4(2) . . . . ?
C14 N1 C15 C20 -2.7(2) . . . . ?
C14 C21 C23 C24 -127.5(3) . . . . ?
C14 C21 C23 C28 55.7(4) . . . . ?
C15 N1 C14 C13 174.8(2) . . . . ?
C15 N1 C14 C21 2.0(3) . . . . ?
C15 C16 C17 C18 -0.3(4) . . . . ?
C15 C20 C21 C14 -1.2(3) . . . . ?
C15 C20 C21 C23 -179.1(2) . . . . ?
C16 C15 C20 C19 1.4(4) . . . . ?
C16 C15 C20 C21 -178.6(2) . . . . ?
C16 C17 C18 C19 0.3(4) . . . . ?
C16 C17 C18 C22 -179.9(3) . . . . ?
C17 C18 C19 C20 0.5(4) . . . . ?
C18 C19 C20 C15 -1.3(4) . . . . ?
C18 C19 C20 C21 178.7(3) . . . . ?
C19 C20 C21 C14 178.8(3) . . . . ?
C19 C20 C21 C23 0.9(4) . . . . ?
C20 C15 C16 C17 -0.6(4) . . . . ?
C20 C21 C23 C24 50.0(3) . . . . ?
C20 C21 C23 C28 -126.8(3) . . . . ?
C21 C23 C24 C25 -177.1(2) . . . . ?
C21 C23 C28 C27 176.1(2) . . . . ?
C21 C23 C28 C29 -1.6(4) . . . . ?
C22 C18 C19 C20 -179.3(3) . . . . ?
C23 C24 C25 C26 1.2(4) . . . . ?
C24 C23 C28 C27 -0.7(4) . . . . ?
C24 C23 C28 C29 -178.4(2) . . . . ?
C24 C25 C26 C27 -1.4(4) . . . . ?
C25 C26 C27 C28 0.5(4) . . . . ?
C26 C27 C28 C23 0.5(4) . . . . ?
C26 C27 C28 C29 178.3(2) . . . . ?
C28 C23 C24 C25 -0.2(4) . . . . ?
